data_2223550
loop_
_publ_author_name
'Benzeid, Hanane'
'Essassi, El Mokhtar'
'Saffon, Nathalie'
'Garrigues, Bernard'
'Ng, Seik Weng'

_publ_section_title
10-Allyl-2,3-dihydro-1<i>H</i>-pyrrolo[2,1-<i>c</i>][1,4]benzodiazepine-5,11(10<i>H</i>,11a<i>H</i>)-dione
_journal_coeditor_code SJ2637
_journal_issue 10
_journal_name_full 'Acta Crystallographica Section E'
_journal_page_first o2322
_journal_paper_doi 10.1107/S1600536809034266
_journal_volume 65
_journal_year 2009
_chemical_formula_iupac 'C15 H16 N2 O2'
_chemical_formula_moiety 'C15 H16 N2 O2'
_chemical_formula_sum 'C15 H16 N2 O2'
_chemical_formula_weight 256.30
_chemical_name_systematic
;
\
10-Allyl-2,3-dihydro-1<i>H</i>-pyrrolo[2,1-<i>c</i>][1,4]benzodiazepine-5,\
11(10<i>H</i>,11a<i>H</i>)-dione
;
_space_group_IT_number 19
_symmetry_cell_setting orthorhombic
_symmetry_space_group_name_Hall 'P 2ac 2ab'
_symmetry_space_group_name_H-M 'P 21 21 21'
_atom_sites_solution_hydrogens geom
_atom_sites_solution_primary direct
_atom_sites_solution_secondary difmap
_audit_creation_method SHELXL-97
_cell_angle_alpha 90.00
_cell_angle_beta 90.00
_cell_angle_gamma 90.00
_cell_formula_units_Z 4
_cell_length_a 7.09880(10)
_cell_length_b 11.7166(2)
_cell_length_c 15.6592(3)
_cell_measurement_reflns_used 7433
_cell_measurement_temperature 193(2)
_cell_measurement_theta_max 25.31
_cell_measurement_theta_min 2.17
_cell_volume 1302.44(4)
_computing_cell_refinement 'SAINT (Bruker, 2005)'
_computing_data_collection 'APEX2 (Bruker, 2005)'
_computing_data_reduction 'SAINT (Bruker, 2005)'
_computing_molecular_graphics 'X-SEED (Barbour, 2001)'
_computing_publication_material 'publCIF (Westrip, 2009)'
_computing_structure_refinement 'SHELXL97 (Sheldrick, 2008)'
_computing_structure_solution 'SHELXS97 (Sheldrick, 2008)'
_diffrn_ambient_temperature 193(2)
_diffrn_measured_fraction_theta_full 0.993
_diffrn_measured_fraction_theta_max 0.993
_diffrn_measurement_device_type 'Bruker APEXII'
_diffrn_measurement_method '\f and \w'
_diffrn_radiation_monochromator graphite
_diffrn_radiation_source 'fine-focus sealed tube'
_diffrn_radiation_type MoK\a
_diffrn_radiation_wavelength 0.71073
_diffrn_reflns_av_R_equivalents 0.0309
_diffrn_reflns_av_sigmaI/netI 0.0211
_diffrn_reflns_limit_h_max 10
_diffrn_reflns_limit_h_min -10
_diffrn_reflns_limit_k_max 14
_diffrn_reflns_limit_k_min -16
_diffrn_reflns_limit_l_max 19
_diffrn_reflns_limit_l_min -22
_diffrn_reflns_number 20329
_diffrn_reflns_theta_full 30.50
_diffrn_reflns_theta_max 30.50
_diffrn_reflns_theta_min 5.15
_diffrn_standards_decay_% 0
_diffrn_standards_interval_count 0
_diffrn_standards_interval_time 0
_diffrn_standards_number 0
_exptl_absorpt_coefficient_mu 0.088
_exptl_absorpt_correction_type none
_exptl_crystal_colour Colorless
_exptl_crystal_density_diffrn 1.307
_exptl_crystal_density_method 'not measured'
_exptl_crystal_description Block
_exptl_crystal_F_000 544
_exptl_crystal_size_max 0.30
_exptl_crystal_size_mid 0.30
_exptl_crystal_size_min 0.20
_refine_diff_density_max 0.532
_refine_diff_density_min -0.301
_refine_ls_extinction_method none
_refine_ls_goodness_of_fit_ref 1.035
_refine_ls_hydrogen_treatment constr
_refine_ls_matrix_type full
_refine_ls_number_parameters 178
_refine_ls_number_reflns 2263
_refine_ls_number_restraints 15
_refine_ls_restrained_S_all 1.038
_refine_ls_R_factor_all 0.0617
_refine_ls_R_factor_gt 0.0493
_refine_ls_shift/su_max 0.001
_refine_ls_shift/su_mean 0.001
_refine_ls_structure_factor_coef Fsqd
_refine_ls_weighting_details 'calc w=1/[\s^2^(Fo^2^)+(0.086P)^2^+0.2922P] where P=(Fo^2^+2Fc^2^)/3'
_refine_ls_weighting_scheme calc
_refine_ls_wR_factor_gt 0.1353
_refine_ls_wR_factor_ref 0.1461
_reflns_number_gt 1900
_reflns_number_total 2263
_reflns_threshold_expression I>2\s(I)
_cod_data_source_file sj2637.cif
_cod_data_source_block I
_cod_depositor_comments
;
The following automatic conversions were performed:
'_symmetry_cell_setting' value 'Orthorhombic' changed to 'orthorhombic'
according to '/home/saulius/struct/CIF-dictionaries/cif_core.dic'
dictionary named 'cif_core.dic' version 2.4.1 from
2010-06-29.

'_exptl_absorpt_correction_type' value 'None' changed to
'none' according to '/home/saulius/struct/CIF-dictionaries/cif_core.dic'
dictionary named 'cif_core.dic' version 2.4.1 from 2010-06-29.

Automatic conversion script
Id: cif_fix_enum 1527 2010-12-29 10:47:43Z saulius 

The following automatic conversions were performed:

'_symmetry_cell_setting' value 'Orthorhombic' changed to
'orthorhombic' according to
/home/saulius/struct/CIF-dictionaries/cif_core.dic dictionary named
'cif_core.dic' version 2.4.1 from
2010-06-29.

'_exptl_absorpt_correction_type' value 'None' changed to
'none' according to
/home/saulius/struct/CIF-dictionaries/cif_core.dic dictionary named
'cif_core.dic' version 2.4.1 from 2010-06-29.

Automatic conversion script
Id: cif_fix_values 1715 2011-07-08 13:25:40Z adriana 
;
_cod_database_code 2223550
_cod_database_fobs_code 2223550

loop_
_symmetry_equiv_pos_as_xyz
'x, y, z'
'-x+1/2, -y, z+1/2'
'x+1/2, -y+1/2, -z'
'-x, y+1/2, -z+1/2'

loop_
_atom_site_type_symbol
_atom_site_label
_atom_site_fract_x
_atom_site_fract_y
_atom_site_fract_z
_atom_site_U_iso_or_equiv
_atom_site_adp_type
_atom_site_calc_flag
_atom_site_refinement_flags
_atom_site_occupancy
_atom_site_disorder_assembly
_atom_site_disorder_group
O O1 0.3349(3) 0.89582(17) 0.62000(12) 0.0545(5) Uani d . 1 . .
O O2 -0.1387(3) 0.62142(13) 0.76109(11) 0.0423(4) Uani d . 1 . .
N N1 0.2785(2) 0.86934(15) 0.76059(12) 0.0312(4) Uani d . 1 . .
N N2 -0.0624(3) 0.77145(15) 0.67775(12) 0.0327(4) Uani d . 1 B .
C C1 0.2213(4) 0.88657(18) 0.67841(15) 0.0355(5) Uani d . 1 B .
C C2 -0.0695(3) 0.71719(17) 0.75353(14) 0.0301(4) Uani d . 1 . .
C C3 -0.0008(3) 0.78280(17) 0.82960(13) 0.0280(4) Uani d . 1 . .
C C4 0.1542(3) 0.85792(16) 0.83096(13) 0.0279(4) Uani d . 1 . .
C C5 0.1940(3) 0.91758(17) 0.90646(13) 0.0333(4) Uani d . 1 . .
H H5 0.2989 0.9678 0.9083 0.040 Uiso calc R 1 . .
C C6 0.0828(4) 0.9044(2) 0.97834(14) 0.0396(5) Uani d . 1 . .
H H6 0.1090 0.9476 1.0283 0.048 Uiso calc R 1 . .
C C7 -0.0675(4) 0.8278(2) 0.97772(14) 0.0407(5) Uani d . 1 . .
H H7 -0.1425 0.8172 1.0274 0.049 Uiso calc R 1 . .
C C8 -0.1059(3) 0.76768(19) 0.90409(14) 0.0359(5) Uani d . 1 . .
H H8 -0.2069 0.7144 0.9040 0.043 Uiso calc R 1 . .
C C9 -0.1524(4) 0.7262(2) 0.60032(14) 0.0399(5) Uani d D 1 . .
H H9A -0.2678 0.6823 0.6137 0.048 Uiso calc PR 0.50 A 1
H H9B -0.0651 0.6780 0.5667 0.048 Uiso calc PR 0.50 A 1
H H9C -0.2759 0.6916 0.6143 0.048 Uiso calc PR 0.50 A 2
H H9D -0.0719 0.6671 0.5736 0.048 Uiso calc PR 0.50 A 2
C C10 -0.197(3) 0.8367(11) 0.5551(12) 0.059(3) Uani d PDU 0.50 B 1
H H10A -0.2187 0.8236 0.4935 0.071 Uiso calc PR 0.50 B 1
H H10B -0.3102 0.8732 0.5800 0.071 Uiso calc PR 0.50 B 1
C C11 -0.025(2) 0.9097(17) 0.5692(5) 0.047(2) Uani d PDU 0.50 B 1
H H11A -0.0500 0.9912 0.5570 0.056 Uiso calc PR 0.50 B 1
H H11B 0.0832 0.8835 0.5342 0.056 Uiso calc PR 0.50 B 1
C C10' -0.178(3) 0.8258(11) 0.5408(12) 0.059(3) Uani d PD 0.50 B 2
H H10C -0.3124 0.8465 0.5366 0.071 Uiso calc PR 0.50 B 2
H H10D -0.1312 0.8061 0.4830 0.071 Uiso calc PR 0.50 B 2
C C11' -0.066(2) 0.9241(16) 0.5769(5) 0.047(2) Uani d PD 0.50 B 2
H H11C -0.1475 0.9923 0.5823 0.056 Uiso calc PR 0.50 B 2
H H11D 0.0400 0.9430 0.5384 0.056 Uiso calc PR 0.50 B 2
C C12 0.0096(3) 0.88869(18) 0.66551(14) 0.0339(5) Uani d D 1 . .
H H12 -0.0551 0.9459 0.7027 0.041 Uiso calc PR 0.50 B 1
H H12' -0.0479 0.9394 0.7098 0.041 Uiso calc PR 0.50 B 2
C C13 0.4837(3) 0.8775(2) 0.77691(19) 0.0433(6) Uani d . 1 . .
H H13A 0.5522 0.8322 0.7335 0.052 Uiso calc R 1 . .
H H13B 0.5121 0.8446 0.8337 0.052 Uiso calc R 1 . .
C C14 0.5520(4) 1.0005(2) 0.7740(2) 0.0490(6) Uani d . 1 . .
H H14 0.5020 1.0490 0.7309 0.059 Uiso calc R 1 . .
C C15 0.6751(4) 1.0438(3) 0.8269(2) 0.0565(7) Uani d . 1 . .
H H15A 0.7278 0.9976 0.8707 0.068 Uiso calc R 1 . .
H H15B 0.7119 1.1214 0.8216 0.068 Uiso calc R 1 . .

loop_
_atom_site_aniso_label
_atom_site_aniso_U_11
_atom_site_aniso_U_22
_atom_site_aniso_U_33
_atom_site_aniso_U_12
_atom_site_aniso_U_13
_atom_site_aniso_U_23
O1 0.0621(12) 0.0550(11) 0.0466(10) -0.0140(10) 0.0231(9) -0.0031(9)
O2 0.0473(9) 0.0272(7) 0.0525(10) -0.0097(7) -0.0042(8) 0.0039(7)
N1 0.0253(7) 0.0269(8) 0.0413(10) -0.0014(6) 0.0036(7) 0.0012(7)
N2 0.0361(8) 0.0276(8) 0.0345(8) -0.0072(7) -0.0013(8) -0.0020(7)
C1 0.0425(11) 0.0278(9) 0.0362(10) -0.0075(9) 0.0072(9) -0.0012(8)
C2 0.0273(8) 0.0252(8) 0.0380(10) -0.0003(7) 0.0003(9) 0.0007(8)
C3 0.0266(8) 0.0245(8) 0.0331(9) 0.0012(7) -0.0001(8) 0.0042(7)
C4 0.0267(8) 0.0225(8) 0.0345(9) 0.0010(7) -0.0026(8) 0.0043(7)
C5 0.0358(10) 0.0277(9) 0.0362(10) -0.0004(8) -0.0083(9) 0.0034(8)
C6 0.0487(13) 0.0388(11) 0.0312(10) 0.0040(10) -0.0062(10) 0.0022(9)
C7 0.0467(12) 0.0436(12) 0.0320(10) 0.0029(11) 0.0042(10) 0.0098(9)
C8 0.0345(10) 0.0360(10) 0.0372(10) -0.0027(9) 0.0015(9) 0.0095(9)
C9 0.0446(12) 0.0394(11) 0.0357(11) -0.0074(10) -0.0010(10) -0.0097(9)
C10 0.088(4) 0.059(3) 0.031(5) -0.015(3) -0.015(4) 0.000(3)
C11 0.061(6) 0.042(4) 0.0371(16) -0.008(4) -0.012(3) 0.010(2)
C10' 0.088(4) 0.059(3) 0.031(5) -0.015(3) -0.015(4) 0.000(3)
C11' 0.061(6) 0.042(4) 0.0371(16) -0.008(4) -0.012(3) 0.010(2)
C12 0.0440(11) 0.0259(9) 0.0319(10) -0.0067(9) -0.0066(9) 0.0041(8)
C13 0.0253(9) 0.0403(12) 0.0643(16) 0.0012(9) 0.0044(10) -0.0007(11)
C14 0.0315(11) 0.0506(14) 0.0648(16) -0.0065(11) 0.0037(12) 0.0040(13)
C15 0.0413(13) 0.0502(14) 0.078(2) -0.0061(12) 0.0002(15) -0.0023(14)

loop_
_atom_type_symbol
_atom_type_description
_atom_type_scat_dispersion_real
_atom_type_scat_dispersion_imag
_atom_type_scat_source
C C 0.0033 0.0016 'International Tables Vol C Tables 4.2.6.8 and 6.1.1.4'
H H 0.0000 0.0000 'International Tables Vol C Tables 4.2.6.8 and 6.1.1.4'
N N 0.0061 0.0033 'International Tables Vol C Tables 4.2.6.8 and 6.1.1.4'
O O 0.0106 0.0060 'International Tables Vol C Tables 4.2.6.8 and 6.1.1.4'

loop_
_geom_angle_atom_site_label_1
_geom_angle_atom_site_label_2
_geom_angle_atom_site_label_3
_geom_angle_site_symmetry_1
_geom_angle_site_symmetry_3
_geom_angle
_geom_angle_publ_flag
C1 N1 C4 . . 124.17(18) ?
C1 N1 C13 . . 116.5(2) ?
C4 N1 C13 . . 118.9(2) ?
C2 N2 C9 . . 122.70(18) ?
C2 N2 C12 . . 124.44(18) ?
C9 N2 C12 . . 112.27(18) ?
O1 C1 N1 . . 121.5(2) ?
O1 C1 C12 . . 123.5(2) ?
N1 C1 C12 . . 115.02(19) ?
O2 C2 N2 . . 122.0(2) ?
O2 C2 C3 . . 121.4(2) ?
N2 C2 C3 . . 116.48(18) ?
C8 C3 C4 . . 118.96(19) ?
C8 C3 C2 . . 115.13(18) ?
C4 C3 C2 . . 125.89(18) ?
C5 C4 C3 . . 118.78(19) ?
C5 C4 N1 . . 118.87(18) ?
C3 C4 N1 . . 122.21(18) ?
C6 C5 C4 . . 121.0(2) ?
C6 C5 H5 . . 119.5 ?
C4 C5 H5 . . 119.5 ?
C5 C6 C7 . . 120.2(2) ?
C5 C6 H6 . . 119.9 ?
C7 C6 H6 . . 119.9 ?
C8 C7 C6 . . 119.1(2) ?
C8 C7 H7 . . 120.5 ?
C6 C7 H7 . . 120.5 ?
C7 C8 C3 . . 121.9(2) ?
C7 C8 H8 . . 119.1 ?
C3 C8 H8 . . 119.1 ?
N2 C9 C10' . . 106.4(8) ?
N2 C9 C10 . . 99.7(8) ?
N2 C9 H9A . . 111.8 ?
C10' C9 H9A . . 115.9 ?
C10 C9 H9A . . 111.8 ?
N2 C9 H9B . . 111.8 ?
C10' C9 H9B . . 100.8 ?
C10 C9 H9B . . 111.8 ?
H9A C9 H9B . . 109.6 ?
N2 C9 H9C . . 110.5 ?
C10' C9 H9C . . 110.5 ?
C10 C9 H9C . . 105.6 ?
H9B C9 H9C . . 116.1 ?
N2 C9 H9D . . 110.5 ?
C10' C9 H9D . . 110.5 ?
C10 C9 H9D . . 121.5 ?
H9A C9 H9D . . 101.8 ?
H9C C9 H9D . . 108.6 ?
C11 C10 C9 . . 104.3(14) ?
C11 C10 H10A . . 110.9 ?
C9 C10 H10A . . 110.9 ?
C11 C10 H10B . . 110.9 ?
C9 C10 H10B . . 110.9 ?
H10A C10 H10B . . 108.9 ?
C10 C11 C12 . . 100.3(12) ?
C10 C11 H11A . . 111.7 ?
C12 C11 H11A . . 111.7 ?
C10 C11 H11B . . 111.7 ?
C12 C11 H11B . . 111.7 ?
H11A C11 H11B . . 109.5 ?
C9 C10' C11' . . 107.4(12) ?
C9 C10' H10C . . 110.2 ?
C11' C10' H10C . . 110.2 ?
C9 C10' H10D . . 110.2 ?
C11' C10' H10D . . 110.2 ?
H10C C10' H10D . . 108.5 ?
C10' C11' C12 . . 108.3(12) ?
C10' C11' H11C . . 110.0 ?
C12 C11' H11C . . 110.0 ?
C10' C11' H11D . . 110.0 ?
C12 C11' H11D . . 110.0 ?
H11C C11' H11D . . 108.4 ?
N2 C12 C1 . . 108.08(19) ?
N2 C12 C11' . . 104.2(8) ?
C1 C12 C11' . . 117.9(7) ?
N2 C12 C11 . . 102.7(8) ?
C1 C12 C11 . . 106.7(6) ?
N2 C12 H12 . . 112.9 ?
C1 C12 H12 . . 112.9 ?
C11' C12 H12 . . 100.6 ?
C11 C12 H12 . . 112.9 ?
N2 C12 H12' . . 108.8 ?
C1 C12 H12' . . 108.8 ?
C11' C12 H12' . . 108.8 ?
C11 C12 H12' . . 121.1 ?
N1 C13 C14 . . 111.7(2) ?
N1 C13 H13A . . 109.3 ?
C14 C13 H13A . . 109.3 ?
N1 C13 H13B . . 109.3 ?
C14 C13 H13B . . 109.3 ?
H13A C13 H13B . . 108.0 ?
C15 C14 C13 . . 124.2(3) ?
C15 C14 H14 . . 117.9 ?
C13 C14 H14 . . 117.9 ?
C14 C15 H15A . . 120.0 ?
C14 C15 H15B . . 120.0 ?
H15A C15 H15B . . 120.0 ?

loop_
_geom_bond_atom_site_label_1
_geom_bond_atom_site_label_2
_geom_bond_site_symmetry_2
_geom_bond_distance
_geom_bond_publ_flag
O1 C1 . 1.224(3) ?
O2 C2 . 1.231(3) ?
N1 C1 . 1.365(3) ?
N1 C4 . 1.418(3) ?
N1 C13 . 1.482(3) ?
N2 C2 . 1.347(3) ?
N2 C9 . 1.470(3) ?
N2 C12 . 1.478(3) ?
C1 C12 . 1.517(4) ?
C2 C3 . 1.499(3) ?
C3 C8 . 1.396(3) ?
C3 C4 . 1.409(3) ?
C4 C5 . 1.402(3) ?
C5 C6 . 1.383(3) ?
C5 H5 . 0.9500 ?
C6 C7 . 1.395(4) ?
C6 H6 . 0.9500 ?
C7 C8 . 1.378(3) ?
C7 H7 . 0.9500 ?
C8 H8 . 0.9500 ?
C9 C10' . 1.504(7) ?
C9 C10 . 1.510(7) ?
C9 H9A . 0.9900 ?
C9 H9B . 0.9900 ?
C9 H9C . 0.9900 ?
C9 H9D . 0.9900 ?
C10 C11 . 1.509(9) ?
C10 H10A . 0.9900 ?
C10 H10B . 0.9900 ?
C11 C12 . 1.547(6) ?
C11 H11A . 0.9900 ?
C11 H11B . 0.9900 ?
C10' C11' . 1.507(9) ?
C10' H10C . 0.9900 ?
C10' H10D . 0.9900 ?
C11' C12 . 1.545(6) ?
C11' H11C . 0.9900 ?
C11' H11D . 0.9900 ?
C12 H12 . 1.0000 ?
C12 H12' . 1.0000 ?
C13 C14 . 1.522(3) ?
C13 H13A . 0.9900 ?
C13 H13B . 0.9900 ?
C14 C15 . 1.306(4) ?
C14 H14 . 0.9500 ?
C15 H15A . 0.9500 ?
C15 H15B . 0.9500 ?

loop_
_geom_torsion_atom_site_label_1
_geom_torsion_atom_site_label_2
_geom_torsion_atom_site_label_3
_geom_torsion_atom_site_label_4
_geom_torsion_site_symmetry_1
_geom_torsion_site_symmetry_2
_geom_torsion_site_symmetry_3
_geom_torsion_site_symmetry_4
_geom_torsion
_geom_torsion_publ_flag
C4 N1 C1 O1 . . . . -180.0(2) ?
C13 N1 C1 O1 . . . . 7.7(3) ?
C4 N1 C1 C12 . . . . -2.2(3) ?
C13 N1 C1 C12 . . . . -174.50(19) ?
C9 N2 C2 O2 . . . . 6.1(3) ?
C12 N2 C2 O2 . . . . 176.6(2) ?
C9 N2 C2 C3 . . . . -169.74(19) ?
C12 N2 C2 C3 . . . . 0.8(3) ?
O2 C2 C3 C8 . . . . -35.3(3) ?
N2 C2 C3 C8 . . . . 140.6(2) ?
O2 C2 C3 C4 . . . . 146.2(2) ?
N2 C2 C3 C4 . . . . -38.0(3) ?
C8 C3 C4 C5 . . . . -1.9(3) ?
C2 C3 C4 C5 . . . . 176.60(19) ?
C8 C3 C4 N1 . . . . 173.72(18) ?
C2 C3 C4 N1 . . . . -7.8(3) ?
C1 N1 C4 C5 . . . . -134.8(2) ?
C13 N1 C4 C5 . . . . 37.4(3) ?
C1 N1 C4 C3 . . . . 49.6(3) ?
C13 N1 C4 C3 . . . . -138.2(2) ?
C3 C4 C5 C6 . . . . -0.7(3) ?
N1 C4 C5 C6 . . . . -176.43(19) ?
C4 C5 C6 C7 . . . . 2.4(3) ?
C5 C6 C7 C8 . . . . -1.4(4) ?
C6 C7 C8 C3 . . . . -1.2(4) ?
C4 C3 C8 C7 . . . . 2.9(3) ?
C2 C3 C8 C7 . . . . -175.8(2) ?
C2 N2 C9 C10' . . . . 159.3(10) ?
C12 N2 C9 C10' . . . . -12.3(10) ?
C2 N2 C9 C10 . . . . 150.1(10) ?
C12 N2 C9 C10 . . . . -21.4(10) ?
N2 C9 C10 C11 . . . . 41.2(14) ?
C10' C9 C10 C11 . . . . -87(8) ?
C9 C10 C11 C12 . . . . -45.3(16) ?
N2 C9 C10' C11' . . . . 11.4(17) ?
C10 C9 C10' C11' . . . . 65(8) ?
C9 C10' C11' C12 . . . . -6.8(19) ?
C2 N2 C12 C1 . . . . 70.3(3) ?
C9 N2 C12 C1 . . . . -118.3(2) ?
C2 N2 C12 C11' . . . . -163.4(7) ?
C9 N2 C12 C11' . . . . 7.9(7) ?
C2 N2 C12 C11 . . . . -177.1(6) ?
C9 N2 C12 C11 . . . . -5.7(6) ?
O1 C1 C12 N2 . . . . 107.3(3) ?
N1 C1 C12 N2 . . . . -70.5(3) ?
O1 C1 C12 C11' . . . . -10.4(9) ?
N1 C1 C12 C11' . . . . 171.8(8) ?
O1 C1 C12 C11 . . . . -2.6(8) ?
N1 C1 C12 C11 . . . . 179.7(8) ?
C10' C11' C12 N2 . . . . -0.5(14) ?
C10' C11' C12 C1 . . . . 119.3(11) ?
C10' C11' C12 C11 . . . . 85(7) ?
C10 C11 C12 N2 . . . . 30.4(12) ?
C10 C11 C12 C1 . . . . 144.0(10) ?
C10 C11 C12 C11' . . . . -68(6) ?
C1 N1 C13 C14 . . . . 73.4(3) ?
C4 N1 C13 C14 . . . . -99.4(3) ?
N1 C13 C14 C15 . . . . 139.5(3) ?
